data_7135861
loop_
_publ_author_name
'Ma, Chang-Lei'
'Li, Chang'
'Sun, Jia-Yue'
'Han, Rui-Rui'
'Liu, Fuchen'
'Zhao, Jiong-Peng'
'Yao, Zhao Quan'

_publ_section_title
;
 Organic Ammonium Flexibility Modulated Phase-Transition Behaviour in 3D
 Perovskite-like Mixed-valence Iron Complexes
;
_journal_name_full 'Chemical Communications'
_journal_paper_doi 10.1039/D6CC02195F
_journal_year 2026
_chemical_formula_moiety 'C9 H7 Fe3 O18, 2(C5 H12 N)'
_chemical_formula_sum 'C19 H31 Fe3 N2 O18'
_chemical_formula_weight 743.01
_space_group_crystal_system tetragonal
_space_group_IT_number 113
_space_group_name_Hall 'P -4 2ab'
_space_group_name_H-M_alt 'P -4 21 m'
_atom_sites_solution_hydrogens mixed
_atom_sites_solution_primary dual
_audit_creation_date 2026-05-26
_audit_creation_method
;
Olex2 1.5-ac6-020
(compiled 2024.02.14 svn.r2f8d729c for Rigaku Oxford Diffraction, GUI svn.r6966)
;
_audit_update_record
;
2026-05-27 deposited with the CCDC.	2026-05-29 downloaded from the CCDC.
;
_cell_angle_alpha 90
_cell_angle_beta 90
_cell_angle_gamma 90
_cell_formula_units_Z 2
_cell_length_a 15.2085(9)
_cell_length_b 15.2085(9)
_cell_length_c 6.0484(6)
_cell_measurement_reflns_used 3895
_cell_measurement_temperature 400.3(3)
_cell_measurement_theta_max 27.3420
_cell_measurement_theta_min 1.8930
_cell_volume 1398.99(18)
_computing_cell_refinement 'CrysAlisPro 1.171.42.49 (Rigaku OD, 2022)'
_computing_data_collection 'CrysAlisPro 1.171.42.49 (Rigaku OD, 2022)'
_computing_data_reduction 'CrysAlisPro 1.171.42.49 (Rigaku OD, 2022)'
_computing_molecular_graphics 'Olex2 1.5-ac6-020 (Dolomanov et al., 2009)'
_computing_publication_material 'Olex2 1.5-ac6-020 (Dolomanov et al., 2009)'
_computing_structure_refinement 'SHELXL 2025/1 (Sheldrick, 2015)'
_computing_structure_solution 'SHELXT  (Sheldrick, 2015)'
_diffrn_ambient_temperature 400.15
_diffrn_measured_fraction_theta_full 0.999
_diffrn_measured_fraction_theta_max 0.995
_diffrn_measurement_details
;
List of Runs (angles in degrees, time in seconds):

  # Type    Start    End  Width  t~exp~   \w     \q     \k     \f   Frames
#--------------------------------------------------------------------------
  1  \w      2.26 182.26   0.50    1.00    --   28.00  73.74 -25.74  360
  2  \w      2.26 132.76   0.50    1.00    --   28.00  73.74  64.26  261
  3  \w      2.26  71.26   0.50    1.00    --   28.00  73.74 154.26  138
;
_diffrn_measurement_device 'abstract diffractometer'
_diffrn_measurement_device_type 'Saxi-CrysAlisPro-abstract goniometer imported SAXI images'
_diffrn_measurement_method '\w scans'
_diffrn_radiation_type MoK\a
_diffrn_radiation_wavelength 0.71073
_diffrn_reflns_av_R_equivalents 0.1732
_diffrn_reflns_av_unetI/netI 0.0925
_diffrn_reflns_Laue_measured_fraction_full 0.999
_diffrn_reflns_Laue_measured_fraction_max 0.995
_diffrn_reflns_limit_h_max 21
_diffrn_reflns_limit_h_min -21
_diffrn_reflns_limit_k_max 19
_diffrn_reflns_limit_k_min -21
_diffrn_reflns_limit_l_max 8
_diffrn_reflns_limit_l_min -7
_diffrn_reflns_number 15443
_diffrn_reflns_point_group_measured_fraction_full 0.999
_diffrn_reflns_point_group_measured_fraction_max 0.994
_diffrn_reflns_theta_full 25.242
_diffrn_reflns_theta_max 30.500
_diffrn_reflns_theta_min 1.894
_exptl_absorpt_coefficient_mu 1.620
_exptl_absorpt_correction_T_max 1.00000
_exptl_absorpt_correction_T_min 0.16174
_exptl_absorpt_correction_type multi-scan
_exptl_absorpt_process_details
;
CrysAlisPro 1.171.42.49 (Rigaku Oxford Diffraction, 2022)
Empirical absorption correction using spherical harmonics,
implemented in SCALE3 ABSPACK scaling algorithm.
;
_exptl_crystal_colour black
_exptl_crystal_colour_primary black
_exptl_crystal_density_diffrn 1.764
_exptl_crystal_description block
_exptl_crystal_F_000 762
_exptl_crystal_size_max 0.24
_exptl_crystal_size_mid 0.18
_exptl_crystal_size_min 0.16
_refine_diff_density_max 0.559
_refine_diff_density_min -0.663
_refine_diff_density_rms 0.093
_refine_ls_abs_structure_details
;
 Refined as an inversion twin.
;
_refine_ls_abs_structure_Flack 0.22(9)
_refine_ls_extinction_method none
_refine_ls_goodness_of_fit_ref 1.051
_refine_ls_hydrogen_treatment constr
_refine_ls_matrix_type full
_refine_ls_number_parameters 258
_refine_ls_number_reflns 2234
_refine_ls_number_restraints 113
_refine_ls_restrained_S_all 1.033
_refine_ls_R_factor_all 0.1123
_refine_ls_R_factor_gt 0.0610
_refine_ls_shift/su_max 0.000
_refine_ls_shift/su_mean 0.000
_refine_ls_structure_factor_coef Fsqd
_refine_ls_weighting_details 'w=1/[\s^2^(Fo^2^)+(0.0611P)^2^+0.6378P] where P=(Fo^2^+2Fc^2^)/3'
_refine_ls_weighting_scheme calc
_refine_ls_wR_factor_gt 0.1369
_refine_ls_wR_factor_ref 0.1682
_reflns_Friedel_coverage 0.740
_reflns_Friedel_fraction_full 1.000
_reflns_Friedel_fraction_max 0.993
_reflns_number_gt 1344
_reflns_number_total 2234
_reflns_threshold_expression 'I > 2\s(I)'
_cod_data_source_file d6cc02195f2.cif
_cod_data_source_block 3HTP
_cod_original_cell_volume 1399.0(2)
_cod_database_code 7135861
_shelx_shelxl_version_number 2025/1
_shelx_space_group_comment
;
The symmetry employed for this shelxl refinement is uniquely defined
by the following loop, which should always be used as a source of
symmetry information in preference to the above space-group names.
They are only intended as comments.
;
_olex2_refinement_description
;
1. Twinned data refinement
 Scales: 0.78383
 0.21617
2. Restrained distances
 N1-C8 = C8-C7 = C6-C7 = C6-C5 = N1-C5
 1.52 with sigma of 0.02
 N1-C9
 1.54 with sigma of 0.02
 C9-C5
 2.45 with sigma of 0.02
 C8-C9
 2.49 with sigma of 0.02
 C8-C5
 2.34 with sigma of 0.02
 N1-C6 = C6-C8 = N1-C7
 2.34 with sigma of 0.02
 C7-C5
 2.34 with sigma of 0.02
 C5-C6 \\sim C5A-C6A
 with sigma of 0.02
 C5-N1 \\sim C5A-N11
 with sigma of 0.02
 C9-N1 \\sim C9A-N11
 with sigma of 0.02
 C7-C6 \\sim C7A-C6A
 with sigma of 0.02
 C7-C8 \\sim C7A-C8A
 with sigma of 0.02
 N1-C8 \\sim N11-C8A
 with sigma of 0.02
 C5-C9 \\sim C5A-C9A
 with sigma of 0.04
 C5-C7 \\sim C5A-C7A
 with sigma of 0.04
 C5-C8 \\sim C5A-C8A
 with sigma of 0.04
 C9-C8 \\sim C9A-C8A
 with sigma of 0.04
 C7-N1 \\sim C7A-N11
 with sigma of 0.04
 C6-N1 \\sim C6A-N11
 with sigma of 0.04
 C6-C8 \\sim C6A-C8A
 with sigma of 0.04
3. Rigid body (RIGU) restrains
 C4, O9, O10
 with sigma for 1-2 distances of 0.001 and sigma for 1-3 distances of 0.001
 N11, C5A, C9A, C8A, C6A, C7A
 with sigma for 1-2 distances of 0.001 and sigma for 1-3 distances of 0.001
 C8, C5, C6, N1, C7, C9
 with sigma for 1-2 distances of 0.001 and sigma for 1-3 distances of 0.001
4. Others
 Fixed Sof: O1(0.5) O3(0.5) C4(0.25) H(0.25) O5(0.5) C2B(0.5) HA(0.5) O8(0.5)
 O7(0.5) C3(0.5) HB(0.5) O6(0.5) O4(0.5) O9(0.25) C5(0.25) HC(0.25) HD(0.25)
 C9(0.25) HE(0.25) HF(0.25) HG(0.25) C7(0.25) HH(0.25) HI(0.25) O10(0.25)
 O2(0.5) C6(0.25) HJ(0.25) HK(0.25) N1(0.25) HL(0.25) C8(0.25) HM(0.25)
 HN(0.25) C3'(0.5) HO(0.5) C1(0.25) C11(0.25) N11(0.25) H11(0.25) C5A(0.25)
 H5AA(0.25) H5AB(0.25) C6A(0.25) H6AA(0.25) H6AB(0.25) C7A(0.25) H7AA(0.25)
 H7AB(0.25) C9A(0.25) H9AA(0.25) H9AB(0.25) H9AC(0.25) C8A(0.25) H8AA(0.25)
 H8AB(0.25)
5.a Riding coordinates:
 C4(H)
5.b Ternary CH refined with riding coordinates:
 N1(HL), N11(H11)
5.c Secondary CH2 refined with riding coordinates:
 C5(HC,HD), C7(HH,HI), C6(HJ,HK), C8(HM,HN), C5A(H5AA,H5AB), C6A(H6AA,H6AB),
 C7A(H7AA,H7AB), C8A(H8AA,H8AB)
5.d Aromatic/amide H refined with riding coordinates:
 C2B(HA), C3(HB), C3'(HO)
5.e Idealised Me refined as rotating group:
 C9(HE,HF,HG), C9A(H9AA,H9AB,H9AC)
;
_olex2_submission_special_instructions 'No special instructions were received'
_oxdiff_exptl_absorpt_empirical_details
;
Empirical correction (ABSPACK) includes:
- Absorption correction using spherical harmonics
- Frame scaling
;

loop_
_space_group_symop_operation_xyz
'x, y, z'
'-x, -y, z'
'y, -x, -z'
'-y, x, -z'
'-x+1/2, y+1/2, -z'
'x+1/2, -y+1/2, -z'
'-y+1/2, -x+1/2, z'
'y+1/2, x+1/2, z'

loop_
_atom_site_label
_atom_site_type_symbol
_atom_site_fract_x
_atom_site_fract_y
_atom_site_fract_z
_atom_site_U_iso_or_equiv
_atom_site_adp_type
_atom_site_occupancy
_atom_site_site_symmetry_order
_atom_site_calc_flag
_atom_site_refinement_flags_posn
_atom_site_refinement_flags_adp
_atom_site_refinement_flags_occupancy
_atom_site_disorder_assembly
_atom_site_disorder_group
Fe2 Fe 0.37170(8) 0.12830(8) 0.5599(2) 0.0463(4) Uani 1 2 d S T P . .
Fe1 Fe 0.500000 0.500000 0.500000 0.0424(5) Uani 1 4 d S T P . .
O1 O 0.5056(11) 0.1095(9) 0.503(3) 0.070(4) Uani 0.5 1 d . . P A 1
O3 O 0.3409(10) 0.0906(10) 0.241(2) 0.077(5) Uani 0.5 1 d . . P A -1
C4 C 0.491(7) 0.506(16) 0.020(6) 0.053(17) Uani 0.25 1 d . . P B -1
H H 0.554013 0.500793 0.014287 0.064 Uiso 0.25 1 d R U P B -1
O5 O 0.3748(10) 0.2556(9) 0.460(2) 0.066(3) Uani 0.5 1 d . . P A 1
C2B C 0.3636(13) 0.1151(13) 0.059(2) 0.051(6) Uani 0.5 1 d . . P A -1
HA H 0.411223 0.153452 0.060715 0.061 Uiso 0.5 1 calc R U P A -1
O8 O 0.4244(9) 0.3912(9) 0.423(2) 0.061(3) Uani 0.5 1 d . . P A 1
O7 O 0.4217(9) 0.3982(9) 0.593(3) 0.064(3) Uani 0.5 1 d . . P A 2
C3 C 0.428(4) 0.313(3) 0.557(8) 0.057(10) Uani 0.5 1 d . . P A 2
HB H 0.473667 0.291347 0.472083 0.069 Uiso 0.5 1 calc R U P A 2
O6 O 0.3743(11) 0.2622(8) 0.633(2) 0.064(3) Uani 0.5 1 d . . P A 2
O4 O 0.3357(10) 0.0989(13) -0.123(2) 0.093(6) Uani 0.5 1 d . . P A -1
O9 O 0.456(2) 0.493(5) -0.181(3) 0.060(7) Uani 0.25 1 d . . P B -1
C5 C 0.717(3) 0.174(4) -0.180(6) 0.109(15) Uani 0.25 1 d D . P C -1
HC H 0.712044 0.148083 -0.325867 0.131 Uiso 0.25 1 calc R U P C -1
HD H 0.748535 0.229061 -0.191446 0.131 Uiso 0.25 1 calc R U P C -1
C9 C 0.614(4) 0.286(3) -0.052(14) 0.13(2) Uani 0.25 1 d D . P C -1
HE H 0.643185 0.305333 0.080125 0.188 Uiso 0.25 1 calc R U P C -1
HF H 0.552494 0.297639 -0.041538 0.188 Uiso 0.25 1 calc R U P C -1
HG H 0.638294 0.316308 -0.177296 0.188 Uiso 0.25 1 calc R U P C -1
C7 C 0.721(4) 0.131(5) 0.194(7) 0.14(2) Uani 0.25 1 d D . P C -1
HH H 0.730399 0.083154 0.296594 0.171 Uiso 0.25 1 calc R U P C -1
HI H 0.742774 0.185445 0.258946 0.171 Uiso 0.25 1 calc R U P C -1
O10 O 0.455(2) 0.489(5) 0.184(4) 0.066(8) Uani 0.25 1 d . . P B -1
O2 O 0.5080(10) 0.1112(9) 0.643(3) 0.057(3) Uani 0.5 1 d . . P A 2
C6 C 0.764(4) 0.113(6) -0.029(10) 0.15(3) Uani 0.25 1 d D . P C -1
HJ H 0.826214 0.125875 -0.025033 0.178 Uiso 0.25 1 calc R U P C -1
HK H 0.755247 0.052441 -0.073003 0.178 Uiso 0.25 1 calc R U P C -1
N1 N 0.629(2) 0.188(2) -0.080(6) 0.104(10) Uani 0.25 1 d D . P C -1
HL H 0.583741 0.163928 -0.180212 0.125 Uiso 0.25 1 calc R U P C -1
C8 C 0.627(3) 0.139(4) 0.128(8) 0.160(19) Uani 0.25 1 d D . P C -1
HM H 0.600602 0.081204 0.106946 0.192 Uiso 0.25 1 calc R U P C -1
HN H 0.593146 0.170496 0.238650 0.192 Uiso 0.25 1 calc R U P C -1
C3' C 0.423(3) 0.323(4) 0.506(8) 0.057(10) Uani 0.5 1 d . . P A 1
HO H 0.461858 0.314966 0.622252 0.068 Uiso 0.5 1 calc R U P A 1
C1 C 0.533(3) 0.033(3) 0.535(5) 0.054(10) Uani 0.5 2 d S T P A 1
C11 C 0.533(3) 0.033(3) 0.618(6) 0.052(8) Uani 0.5 2 d S T P A 2
N11 N 0.676(2) 0.239(2) 0.058(6) 0.092(9) Uani 0.25 1 d D . P D -2
H11 H 0.709395 0.287732 0.124628 0.111 Uiso 0.25 1 calc R U P D -2
C5A C 0.676(4) 0.166(3) 0.217(7) 0.117(12) Uani 0.25 1 d D . P D -2
H5AA H 0.697105 0.184554 0.360042 0.141 Uiso 0.25 1 calc R U P D -2
H5AB H 0.617123 0.141811 0.233398 0.141 Uiso 0.25 1 calc R U P D -2
C6A C 0.735(5) 0.100(3) 0.121(11) 0.13(2) Uani 0.25 1 d D . P D -2
H6AA H 0.701977 0.053509 0.047892 0.157 Uiso 0.25 1 calc R U P D -2
H6AB H 0.771811 0.073416 0.234236 0.157 Uiso 0.25 1 calc R U P D -2
C7A C 0.791(4) 0.150(5) -0.046(13) 0.14(2) Uani 0.25 1 d D . P D -2
H7AA H 0.838274 0.182299 0.026029 0.171 Uiso 0.25 1 calc R U P D -2
H7AB H 0.815180 0.112067 -0.158388 0.171 Uiso 0.25 1 calc R U P D -2
C9A C 0.584(3) 0.271(4) 0.018(11) 0.106(13) Uani 0.25 1 d D . P D -2
H9AA H 0.545219 0.221248 0.007887 0.159 Uiso 0.25 1 calc R U P D -2
H9AB H 0.581912 0.303754 -0.117119 0.159 Uiso 0.25 1 calc R U P D -2
H9AC H 0.565994 0.307761 0.138762 0.159 Uiso 0.25 1 calc R U P D -2
C8A C 0.724(4) 0.211(3) -0.139(7) 0.113(14) Uani 0.25 1 d D . P D -2
H8AA H 0.750750 0.260909 -0.213360 0.136 Uiso 0.25 1 calc R U P D -2
H8AB H 0.684949 0.181185 -0.241741 0.136 Uiso 0.25 1 calc R U P D -2

loop_
_atom_site_aniso_label
_atom_site_aniso_U_11
_atom_site_aniso_U_22
_atom_site_aniso_U_33
_atom_site_aniso_U_23
_atom_site_aniso_U_13
_atom_site_aniso_U_12
Fe2 0.0542(6) 0.0542(6) 0.0304(7) -0.0004(5) 0.0004(5) -0.0014(9)
Fe1 0.0502(7) 0.0502(7) 0.0270(10) 0.000 0.000 0.000
O1 0.061(8) 0.055(8) 0.096(12) 0.025(9) 0.016(11) -0.009(6)
O3 0.111(13) 0.090(10) 0.030(6) 0.003(6) -0.008(7) -0.016(8)
C4 0.066(17) 0.08(4) 0.017(7) -0.004(11) 0.000(10) 0.03(4)
O5 0.070(7) 0.056(7) 0.070(10) 0.005(7) -0.012(10) -0.008(8)
C2B 0.050(10) 0.067(13) 0.037(6) -0.003(6) -0.001(6) -0.028(12)
O8 0.071(9) 0.056(8) 0.056(8) -0.001(6) -0.004(7) -0.004(6)
O7 0.067(8) 0.050(8) 0.076(11) -0.012(7) 0.008(8) -0.016(6)
C3 0.08(2) 0.043(14) 0.044(19) 0.005(14) -0.015(15) 0.001(12)
O6 0.068(8) 0.053(7) 0.072(9) -0.001(7) 0.013(9) -0.007(8)
O4 0.085(10) 0.154(18) 0.040(7) 0.016(9) -0.001(6) -0.029(10)
O9 0.063(17) 0.10(3) 0.014(6) 0.005(11) 0.006(9) 0.00(2)
C5 0.14(3) 0.10(3) 0.09(2) 0.01(2) -0.01(2) -0.02(3)
C9 0.08(3) 0.091(18) 0.21(6) -0.01(2) -0.02(3) -0.04(2)
C7 0.13(3) 0.20(7) 0.10(2) 0.04(3) 0.02(2) 0.03(3)
O10 0.076(18) 0.11(3) 0.014(6) -0.011(11) -0.001(10) 0.00(2)
O2 0.063(8) 0.052(8) 0.055(7) -0.004(6) -0.007(8) -0.014(7)
C6 0.16(3) 0.17(7) 0.11(3) 0.05(4) 0.03(3) 0.04(4)
N1 0.13(2) 0.091(18) 0.09(2) 0.008(16) -0.014(18) -0.02(2)
C8 0.13(3) 0.21(5) 0.14(3) 0.08(3) 0.01(2) 0.02(3)
C3' 0.050(12) 0.08(2) 0.04(2) 0.029(14) -0.008(12) 0.003(12)
C1 0.065(13) 0.065(13) 0.03(2) 0.010(13) 0.010(13) -0.019(13)
C11 0.057(12) 0.057(12) 0.04(2) 0.001(15) 0.001(15) 0.002(12)
N11 0.13(2) 0.078(15) 0.070(18) -0.026(13) -0.002(16) -0.053(15)
C5A 0.15(3) 0.11(2) 0.09(2) 0.000(17) 0.03(2) -0.02(2)
C6A 0.18(4) 0.10(2) 0.11(4) 0.01(2) 0.06(3) -0.02(2)
C7A 0.18(3) 0.11(4) 0.13(4) 0.03(3) 0.07(3) -0.01(3)
C9A 0.13(2) 0.09(3) 0.10(3) -0.01(2) 0.00(2) -0.049(18)
C8A 0.17(3) 0.08(2) 0.09(2) -0.007(16) 0.04(2) -0.04(2)

loop_
_atom_type_symbol
_atom_type_description
_atom_type_scat_dispersion_real
_atom_type_scat_dispersion_imag
_atom_type_scat_source
C C 0.0033 0.0016 'International Tables Vol C Tables 4.2.6.8 and 6.1.1.4'
H H 0.0000 0.0000 'International Tables Vol C Tables 4.2.6.8 and 6.1.1.4'
Fe Fe 0.3463 0.8444 'International Tables Vol C Tables 4.2.6.8 and 6.1.1.4'
N N 0.0061 0.0033 'International Tables Vol C Tables 4.2.6.8 and 6.1.1.4'
O O 0.0106 0.0060 'International Tables Vol C Tables 4.2.6.8 and 6.1.1.4'

loop_
_geom_angle_atom_site_label_1
_geom_angle_atom_site_label_2
_geom_angle_atom_site_label_3
_geom_angle
_geom_angle_site_symmetry_1
_geom_angle_site_symmetry_3
_geom_angle_publ_flag
O1 Fe2 O1 72.8(8) . 7 y
O1 Fe2 O2 77.8(4) . 7 y
O1 Fe2 O2 23.1(5) 7 7 y
O3 Fe2 O1 91.7(7) . . y
O3 Fe2 O1 66.9(7) . 7 y
O3 Fe2 O6 88.3(6) . 7 y
O3 Fe2 O2 88.8(6) . 7 y
O5 Fe2 O1 93.4(6) 7 7 y
O5 Fe2 O1 151.7(6) 7 . y
O5 Fe2 O1 151.7(6) . 7 y
O5 Fe2 O1 93.4(6) . . y
O5 Fe2 O3 60.0(6) 7 . y
O5 Fe2 O3 89.6(6) . . y
O5 Fe2 O5 87.5(8) 7 . y
O5 Fe2 O6 29.5(5) 7 7 y
O5 Fe2 O6 95.9(5) . 7 y
O5 Fe2 O2 99.4(6) 7 7 y
O5 Fe2 O2 171.0(6) . 7 y
O6 Fe2 O1 98.7(6) 7 7 y
O6 Fe2 O1 170.7(6) . 7 y
O6 Fe2 O6 89.5(9) . 7 y
O6 Fe2 O2 92.9(6) 7 7 y
O6 Fe2 O2 153.0(6) 7 . y
O6 Fe2 O2 153.0(6) . 7 y
O6 Fe2 O2 92.9(6) . . y
O2 Fe2 O2 73.3(8) 7 . y
O8 Fe1 O8 92.94(18) . 3_566 y
O8 Fe1 O8 92.94(18) 2_665 3_566 y
O8 Fe1 O8 153.8(8) . 2_665 y
O8 Fe1 O8 92.94(18) 2_665 4_656 y
O8 Fe1 O8 92.94(18) . 4_656 y
O8 Fe1 O8 153.8(8) 4_656 3_566 y
O7 Fe1 O8 89.0(6) 2_665 3_566 y
O7 Fe1 O8 175.9(6) . 2_665 y
O7 Fe1 O8 83.8(6) 3_566 2_665 y
O7 Fe1 O8 175.9(6) 4_656 3_566 y
O7 Fe1 O8 29.3(5) 3_566 3_566 y
O7 Fe1 O8 89.0(6) 4_656 2_665 y
O7 Fe1 O8 29.3(5) 2_665 2_665 y
O7 Fe1 O8 83.8(6) . 3_566 y
O7 Fe1 O7 94.4(2) 3_566 . y
O7 Fe1 O7 94.4(2) 2_665 3_566 y
O7 Fe1 O7 147.8(9) 3_566 4_656 y
O7 Fe1 O7 94.4(2) 2_665 4_656 y
O7 Fe1 O7 94.4(2) 4_656 . y
O7 Fe1 O7 147.8(9) 2_665 . y
O10 Fe1 O8 62.4(19) . . y
O10 Fe1 O8 89.2(15) . 3_566 y
O10 Fe1 O8 116.0(16) . 4_656 y
O10 Fe1 O8 92.2(18) . 2_665 y
C1 O1 Fe2 115(2) . . ?
C2B O3 Fe2 134.2(14) . . ?
O9 C4 H 110.4 . . ?
O10 C4 H 118.6 . . ?
O10 C4 O9 124(10) . . ?
C3' O5 Fe2 135(2) . . ?
O3 C2B HA 114.1 . . ?
O3 C2B O4 132(2) . . ?
O4 C2B HA 114.1 . . ?
C3' O8 Fe1 129(3) . . ?
C3 O7 Fe1 132(3) . . ?
O7 C3 HB 119.3 . . ?
O6 C3 O7 121(5) . . ?
O6 C3 HB 119.3 . . ?
C3 O6 Fe2 124(3) . . ?
HC C5 HD 108.7 . . ?
C6 C5 HC 110.6 . . ?
C6 C5 HD 110.6 . . ?
C6 C5 N1 105.8(16) . . ?
N1 C5 HC 110.6 . . ?
N1 C5 HD 110.6 . . ?
HE C9 HF 109.5 . . ?
HE C9 HG 109.5 . . ?
HF C9 HG 109.5 . . ?
N1 C9 HE 109.5 . . ?
N1 C9 HF 109.5 . . ?
N1 C9 HG 109.5 . . ?
HH C7 HI 109.4 . . ?
C6 C7 HH 111.6 . . ?
C6 C7 HI 111.6 . . ?
C8 C7 HH 111.6 . . ?
C8 C7 HI 111.6 . . ?
C8 C7 C6 101(2) . . ?
C4 O10 Fe1 129(7) . . ?
C11 O2 Fe2 112(2) . . ?
C5 C6 C7 103(2) . . ?
C5 C6 HJ 111.1 . . ?
C5 C6 HK 111.1 . . ?
C7 C6 HJ 111.1 . . ?
C7 C6 HK 111.1 . . ?
HJ C6 HK 109.1 . . ?
C5 N1 C9 108(2) . . ?
C5 N1 HL 109.3 . . ?
C9 N1 HL 109.3 . . ?
C8 N1 C5 107.2(15) . . ?
C8 N1 C9 114(2) . . ?
C8 N1 HL 109.3 . . ?
C7 C8 HM 110.9 . . ?
C7 C8 HN 110.9 . . ?
N1 C8 C7 104.4(17) . . ?
N1 C8 HM 110.9 . . ?
N1 C8 HN 110.9 . . ?
HM C8 HN 108.9 . . ?
O5 C3' HO 115.3 . . ?
O8 C3' O5 129(4) . . ?
O8 C3' HO 115.3 . . ?
O1 C1 O1 126(4) 8_545 . ?
O1 C1 C1 115(2) . 2_655 ?
O1 C1 C1 115(2) 8_545 2_655 ?
O2 C11 O2 124(5) 8_545 . ?
O2 C11 C11 117(2) 8_545 2_655 ?
O2 C11 C11 117(2) . 2_655 ?
C5A N11 H11 107.7 . . ?
C5A N11 C9A 110(3) . . ?
C9A N11 H11 107.7 . . ?
C8A N11 H11 107.7 . . ?
C8A N11 C5A 108(2) . . ?
C8A N11 C9A 115(4) . . ?
N11 C5A H5AA 110.7 . . ?
N11 C5A H5AB 110.7 . . ?
H5AA C5A H5AB 108.8 . . ?
C6A C5A N11 105(3) . . ?
C6A C5A H5AA 110.7 . . ?
C6A C5A H5AB 110.7 . . ?
C5A C6A H6AA 110.8 . . ?
C5A C6A H6AB 110.8 . . ?
C5A C6A C7A 105(3) . . ?
H6AA C6A H6AB 108.9 . . ?
C7A C6A H6AA 110.8 . . ?
C7A C6A H6AB 110.8 . . ?
C6A C7A H7AA 111.7 . . ?
C6A C7A H7AB 111.7 . . ?
H7AA C7A H7AB 109.4 . . ?
C8A C7A C6A 100(3) . . ?
C8A C7A H7AA 111.7 . . ?
C8A C7A H7AB 111.7 . . ?
N11 C9A H9AA 109.5 . . ?
N11 C9A H9AB 109.5 . . ?
N11 C9A H9AC 109.5 . . ?
H9AA C9A H9AB 109.5 . . ?
H9AA C9A H9AC 109.5 . . ?
H9AB C9A H9AC 109.5 . . ?
N11 C8A C7A 102(3) . . ?
N11 C8A H8AA 111.3 . . ?
N11 C8A H8AB 111.3 . . ?
C7A C8A H8AA 111.3 . . ?
C7A C8A H8AB 111.3 . . ?
H8AA C8A H8AB 109.2 . . ?

loop_
_geom_bond_atom_site_label_1
_geom_bond_atom_site_label_2
_geom_bond_distance
_geom_bond_site_symmetry_2
_geom_bond_publ_flag
Fe2 O1 2.085(16) 7 y
Fe2 O1 2.085(16) . y
Fe2 O3 2.067(13) . y
Fe2 O5 2.027(13) 7 y
Fe2 O5 2.027(13) . y
Fe2 O6 2.083(13) 7 y
Fe2 O6 2.083(13) . y
Fe2 O2 2.150(16) 7 y
Fe2 O2 2.150(16) . y
Fe1 O8 2.068(14) 2_665 y
Fe1 O8 2.068(14) . y
Fe1 O8 2.068(14) 3_566 y
Fe1 O8 2.068(14) 4_656 y
Fe1 O7 2.033(14) 3_566 y
Fe1 O7 2.033(14) 2_665 y
Fe1 O7 2.033(14) 4_656 y
Fe1 O7 2.033(14) . y
Fe1 O10 2.04(2) . y
O1 C1 1.25(3) . ?
O3 C2B 1.208(18) . ?
C4 H 0.9661 . ?
C4 O9 1.34(8) . ?
C4 O10 1.16(10) . ?
O5 C3' 1.28(6) . ?
C2B HA 0.9300 . ?
C2B O4 1.21(2) . ?
O8 C3' 1.16(5) . ?
O7 C3 1.32(6) . ?
C3 HB 0.9300 . ?
C3 O6 1.21(5) . ?
C5 HC 0.9700 . ?
C5 HD 0.9700 . ?
C5 C6 1.48(2) . ?
C5 N1 1.49(2) . ?
C9 HE 0.9600 . ?
C9 HF 0.9600 . ?
C9 HG 0.9600 . ?
C9 N1 1.52(2) . ?
C7 HH 0.9700 . ?
C7 HI 0.9700 . ?
C7 C6 1.52(3) . ?
C7 C8 1.50(3) . ?
O2 C11 1.26(3) . ?
C6 HJ 0.9700 . ?
C6 HK 0.9700 . ?
N1 HL 0.9800 . ?
N1 C8 1.46(2) . ?
C8 HM 0.9700 . ?
C8 HN 0.9700 . ?
C3' HO 0.9300 . ?
C1 C1 1.41(11) 2_655 ?
C11 C11 1.42(11) 2_655 ?
N11 H11 0.9800 . ?
N11 C5A 1.48(3) . ?
N11 C9A 1.50(3) . ?
N11 C8A 1.45(3) . ?
C5A H5AA 0.9700 . ?
C5A H5AB 0.9700 . ?
C5A C6A 1.47(4) . ?
C6A H6AA 0.9700 . ?
C6A H6AB 0.9700 . ?
C6A C7A 1.53(4) . ?
C7A H7AA 0.9700 . ?
C7A H7AB 0.9700 . ?
C7A C8A 1.49(4) . ?
C9A H9AA 0.9600 . ?
C9A H9AB 0.9600 . ?
C9A H9AC 0.9600 . ?
C8A H8AA 0.9700 . ?
C8A H8AB 0.9700 . ?

loop_
_geom_torsion_atom_site_label_1
_geom_torsion_atom_site_label_2
_geom_torsion_atom_site_label_3
_geom_torsion_atom_site_label_4
_geom_torsion
_geom_torsion_site_symmetry_1
_geom_torsion_site_symmetry_2
_geom_torsion_site_symmetry_3
_geom_torsion_site_symmetry_4
_geom_torsion_publ_flag
Fe2 O1 C1 O1 177(3) . . . 8_545 ?
Fe2 O1 C1 C1 19(2) . . . 2_655 ?
Fe2 O3 C2B O4 -169(2) . . . . ?
Fe2 O5 C3' O8 171(3) . . . . ?
Fe2 O2 C11 O2 175(2) . . . 8_545 ?
Fe2 O2 C11 C11 -21.4(19) . . . 2_655 ?
Fe1 O8 C3' O5 179(3) . . . . ?
Fe1 O7 C3 O6 178(2) . . . . ?
O7 C3 O6 Fe2 174(2) . . . . ?
O9 C4 O10 Fe1 177(9) . . . . ?
C5 N1 C8 C7 24(5) . . . . ?
C9 N1 C8 C7 -95(5) . . . . ?
C6 C5 N1 C9 125(5) . . . . ?
C6 C5 N1 C8 2(5) . . . . ?
C6 C7 C8 N1 -40(5) . . . . ?
N1 C5 C6 C7 -27(6) . . . . ?
C8 C7 C6 C5 41(6) . . . . ?
N11 C5A C6A C7A 19(8) . . . . ?
C5A N11 C8A C7A -33(5) . . . . ?
C5A C6A C7A C8A -39(8) . . . . ?
C6A C7A C8A N11 43(6) . . . . ?
C9A N11 C5A C6A 135(5) . . . . ?
C9A N11 C8A C7A -156(5) . . . . ?
C8A N11 C5A C6A 8(6) . . . . ?

loop_
_twin_individual_id
_twin_individual_mass_fraction_refined
1 0.78383
2 0.21617
